data_4311913
loop_
_publ_author_name
'Eric Burkholder'
'Vladimir Golub'
'Charles J. O'Connor'
'Jon Zubieta'

_publ_contact_author_address
;Department of Chemistry 
111 College Place
Syracuse University
Syracuse NY 13244    
;
_publ_contact_author_email jazubiet@syr.edu
_publ_contact_author_fax '(315) 443-4070'
_publ_contact_author_name 'Jon Zubieta'
_publ_contact_author_phone '(315) 443-2547'
_publ_section_title
;
 Solid-State Coordination Chemistry of the
 Oxomolybdate-Organodiphosphonate/Nickel-Organoimine System: Structural
 Influences of the Secondary Metal Coordination Cation and Diphosphonate
 Tether Lengths
;
_journal_name_full 'Inorganic Chemistry'
_journal_page_first 7014
_journal_page_last 7029
_journal_paper_doi 10.1021/ic049201k
_journal_volume 43
_journal_year 2004
_chemical_formula_sum 'C52 H53.3 Mo5 N12 Ni2 O27.65 P2'
_chemical_formula_weight 1947.83
_space_group_IT_number 14
_symmetry_cell_setting monoclinic
_symmetry_Int_Tables_number 14
_symmetry_space_group_name_Hall '-P 2yn'
_symmetry_space_group_name_H-M 'P 1 21/n 1'
_atom_sites_solution_hydrogens geom
_atom_sites_solution_primary direct
_atom_sites_solution_secondary difmap
_audit_creation_method SHELXL-97
_cell_angle_alpha 90.00
_cell_angle_beta 104.6050(10)
_cell_angle_gamma 90.00
_cell_formula_units_Z 4
_cell_length_a 16.2142(6)
_cell_length_b 16.8347(6)
_cell_length_c 23.7990(9)
_cell_measurement_reflns_used 19217
_cell_measurement_temperature 90(2)
_cell_measurement_theta_max 30.54
_cell_measurement_theta_min 1.37
_cell_volume 6286.3(4)
_computing_cell_refinement 'Bruker SMART'
_computing_data_collection 'Bruker SMART'
_computing_data_reduction 'Bruker SAINT'
_computing_molecular_graphics 'Bruker SHELXTL and CrystalMaker 6.x'
_computing_publication_material 'Bruker SHELXTL'
_computing_structure_refinement 'SHELXL-97 (Sheldrick, 1997)'
_computing_structure_solution 'SHELXS-97 (Sheldrick, 1990)'
_diffrn_ambient_temperature 90(2)
_diffrn_detector_area_resol_mean 512
_diffrn_measured_fraction_theta_full 0.999
_diffrn_measured_fraction_theta_max 0.999
_diffrn_measurement_device_type 'APEX CCD area detector'
_diffrn_measurement_method 'Phi and omega scans'
_diffrn_radiation_monochromator graphite
_diffrn_radiation_probe x-ray
_diffrn_radiation_type MoK\a
_diffrn_radiation_wavelength 0.71073
_diffrn_reflns_av_R_equivalents 0.0486
_diffrn_reflns_av_sigmaI/netI 0.0457
_diffrn_reflns_limit_h_max 23
_diffrn_reflns_limit_h_min -23
_diffrn_reflns_limit_k_max 24
_diffrn_reflns_limit_k_min -24
_diffrn_reflns_limit_l_max 33
_diffrn_reflns_limit_l_min -34
_diffrn_reflns_number 76188
_diffrn_reflns_theta_full 30.54
_diffrn_reflns_theta_max 30.54
_diffrn_reflns_theta_min 1.37
_diffrn_source 'fine-focus sealed tube'
_diffrn_standards_decay_% 0.001
_exptl_absorpt_coefficient_mu 1.701
_exptl_absorpt_correction_T_max 0.8484
_exptl_absorpt_correction_T_min 0.6294
_exptl_absorpt_correction_type multi-scan
_exptl_absorpt_process_details 'SADABS SHELXL-97 (Sheldrick, 1997)'
_exptl_crystal_colour orange
_exptl_crystal_density_diffrn 2.058
_exptl_crystal_density_method 'not measured'
_exptl_crystal_description parallelpiped
_exptl_crystal_F_000 3866
_exptl_crystal_size_max 0.30
_exptl_crystal_size_mid 0.20
_exptl_crystal_size_min 0.10
_refine_diff_density_max 1.945
_refine_diff_density_min -1.082
_refine_diff_density_rms 0.189
_refine_ls_extinction_method none
_refine_ls_goodness_of_fit_ref 1.056
_refine_ls_hydrogen_treatment constr
_refine_ls_matrix_type full
_refine_ls_number_parameters 929
_refine_ls_number_reflns 19217
_refine_ls_number_restraints 0
_refine_ls_restrained_S_all 1.056
_refine_ls_R_factor_all 0.0548
_refine_ls_R_factor_gt 0.0396
_refine_ls_shift/su_max 0.001
_refine_ls_shift/su_mean 0.000
_refine_ls_structure_factor_coef Fsqd
_refine_ls_weighting_details 'calc w=1/[\s^2^(Fo^2^)+(0.0446P)^2^+8.9113P] where P=(Fo^2^+2Fc^2^)/3'
_refine_ls_weighting_scheme calc
_refine_ls_wR_factor_gt 0.0893
_refine_ls_wR_factor_ref 0.0987
_reflns_number_gt 15609
_reflns_number_total 19217
_reflns_threshold_expression >2sigma(I)
_cod_data_source_file ic049201ksi20040618_041202.cif
_cod_data_source_block compound6
_cod_original_formula_sum 'C52 H53.30 Mo5 N12 Ni2 O27.65 P2'
_cod_database_code 4311913

loop_
_symmetry_equiv_pos_as_xyz
'x, y, z'
'-x+1/2, y+1/2, -z+1/2'
'-x, -y, -z'
'x-1/2, -y-1/2, z-1/2'

loop_
_atom_site_label
_atom_site_type_symbol
_atom_site_fract_x
_atom_site_fract_y
_atom_site_fract_z
_atom_site_U_iso_or_equiv
_atom_site_adp_type
_atom_site_occupancy
_atom_site_symmetry_multiplicity
_atom_site_calc_flag
_atom_site_refinement_flags
_atom_site_disorder_assembly
_atom_site_disorder_group
Mo1 Mo 0.168723(17) -0.039886(15) 0.897074(11) 0.01135(6) Uani 1 1 d . . .
Mo2 Mo -0.014895(17) -0.078949(16) 0.771959(12) 0.01284(6) Uani 1 1 d . . .
Mo3 Mo 0.077531(18) -0.138141(16) 0.665465(12) 0.01289(6) Uani 1 1 d . . .
Mo4 Mo 0.280562(17) -0.188711(15) 0.726337(11) 0.01122(6) Uani 1 1 d . . .
Mo5 Mo 0.332141(18) -0.141633(16) 0.869361(12) 0.01350(6) Uani 1 1 d . . .
Ni1 Ni 0.20849(3) 0.14035(2) 0.865768(17) 0.01047(8) Uani 1 1 d . . .
Ni2 Ni 0.26495(3) 0.44350(2) 1.052558(17) 0.01112(8) Uani 1 1 d . . .
P1 P 0.13569(6) -0.21577(5) 0.80941(4) 0.01369(16) Uani 1 1 d . . .
P2 P 0.20250(5) -0.00965(5) 0.76393(3) 0.01050(14) Uani 1 1 d . . .
O1 O 0.19205(15) -0.15550(13) 0.85150(10) 0.0148(4) Uani 1 1 d . . .
O2 O 0.15157(14) -0.20970(13) 0.74858(9) 0.0130(4) Uani 1 1 d . . .
O3 O 0.04347(15) -0.19933(14) 0.80759(10) 0.0175(5) Uani 1 1 d . . .
O4 O 0.19739(14) 0.03691(12) 0.81824(9) 0.0117(4) Uani 1 1 d . . .
O5 O 0.11458(14) -0.04514(13) 0.73567(10) 0.0143(4) Uani 1 1 d . . .
O6 O 0.27107(14) -0.07525(13) 0.78031(10) 0.0132(4) Uani 1 1 d . . .
O7 O 0.28654(15) -0.05595(13) 0.90750(10) 0.0154(5) Uani 1 1 d . . .
O8 O 0.06215(14) -0.04347(13) 0.84270(10) 0.0135(4) Uani 1 1 d . . .
O9 O -0.01609(15) -0.13446(14) 0.70287(10) 0.0177(5) Uani 1 1 d . . .
O10 O 0.19843(15) -0.13282(13) 0.66922(9) 0.0133(4) Uani 1 1 d . . .
O11 O 0.32087(14) -0.21629(13) 0.80662(9) 0.0136(4) Uani 1 1 d . . .
O12 O 0.14663(16) -0.09145(14) 0.95317(10) 0.0185(5) Uani 1 1 d . . .
O13 O 0.17355(14) 0.05835(13) 0.92278(10) 0.0139(4) Uani 1 1 d . . .
O14 O -0.05284(15) 0.01098(14) 0.74330(10) 0.0160(5) Uani 1 1 d . . .
O15 O -0.09956(16) -0.11389(15) 0.79505(12) 0.0226(5) Uani 1 1 d . . .
O16 O 0.04230(16) -0.06945(15) 0.61231(10) 0.0203(5) Uani 1 1 d . . .
O17 O 0.05191(16) -0.22683(14) 0.63090(10) 0.0182(5) Uani 1 1 d . . .
O18 O 0.27139(14) -0.28350(13) 0.69622(10) 0.0137(4) Uani 1 1 d . . .
O19 O 0.37063(16) -0.15233(14) 0.71101(11) 0.0185(5) Uani 1 1 d . . .
O20 O 0.42773(15) -0.09820(14) 0.86963(11) 0.0200(5) Uani 1 1 d . . .
O21 O 0.35678(17) -0.20737(15) 0.92545(10) 0.0227(5) Uani 1 1 d . . .
O90 O 0.0104(3) 0.7692(3) 0.91627(17) 0.0657(12) Uani 1 1 d . . .
O91 O 0.1257(3) 0.7184(3) 0.01669(19) 0.0722(13) Uani 1 1 d . . .
O92 O 0.0956(5) 0.1877(4) 0.0161(3) 0.130(3) Uani 1 1 d . . .
O93A O 0.2090(12) 0.1383(10) 0.0356(5) 0.044(6) Uani 0.33(2) 1 d P A 1
O93B O 0.2402(5) 0.0920(7) 0.0448(3) 0.055(3) Uani 0.67(2) 1 d P A 2
O94 O 0.0315(5) 0.9301(4) 0.0308(3) 0.132(2) Uani 1 1 d . . .
O95 O 0.8445(5) 0.9922(5) 0.8820(3) 0.142(3) Uani 1 1 d . . .
O96 O 0.9207(8) 0.9164(8) 0.9174(5) 0.078(4) Uani 0.40 1 d P . .
O97 O 0.1836(12) 0.7244(9) -0.0264(6) 0.058(4) Uani 0.25 1 d P . .
N1 N 0.08616(17) 0.18412(15) 0.85180(12) 0.0131(5) Uani 1 1 d . . .
N2 N 0.22447(17) 0.22831(15) 0.92566(11) 0.0110(5) Uani 1 1 d . . .
N3 N 0.33479(17) 0.12878(15) 0.90759(11) 0.0116(5) Uani 1 1 d . . .
N4 N 0.37599(17) 0.37951(16) 1.08434(11) 0.0124(5) Uani 1 1 d . . .
N5 N 0.24718(17) 0.34978(15) 0.99820(11) 0.0113(5) Uani 1 1 d . . .
N6 N 0.14867(17) 0.47219(16) 0.99615(12) 0.0134(5) Uani 1 1 d . . .
N7 N 0.21138(18) 0.39440(16) 1.11613(12) 0.0158(5) Uani 1 1 d . . .
N8 N 0.28029(17) 0.53224(16) 1.10973(12) 0.0134(5) Uani 1 1 d . . .
N9 N 0.32506(17) 0.52784(16) 1.01437(12) 0.0142(5) Uani 1 1 d . . .
N10 N 0.2756(2) 0.78864(19) 1.07692(14) 0.0254(7) Uani 1 1 d . . .
N11 N 0.26561(17) 0.66145(17) 1.17525(12) 0.0157(5) Uani 1 1 d . . .
N12 N 0.10308(19) 0.56117(19) 1.20981(13) 0.0215(6) Uani 1 1 d . . .
C1 C 0.0170(2) 0.1480(2) 0.81980(15) 0.0180(7) Uani 1 1 d . . .
H1 H 0.0240 0.1058 0.7949 0.022 Uiso 1 1 calc R . .
C2 C -0.0648(2) 0.1697(2) 0.82148(18) 0.0270(8) Uani 1 1 d . . .
H2 H -0.1130 0.1444 0.7970 0.032 Uiso 1 1 calc R . .
C3 C -0.0747(2) 0.2288(2) 0.8593(2) 0.0299(9) Uani 1 1 d . . .
H3 H -0.1300 0.2435 0.8623 0.036 Uiso 1 1 calc R . .
C4 C -0.0030(2) 0.2667(2) 0.89304(17) 0.0215(7) Uani 1 1 d . . .
H4 H -0.0085 0.3070 0.9198 0.026 Uiso 1 1 calc R . .
C5 C 0.0765(2) 0.24450(19) 0.88697(14) 0.0146(6) Uani 1 1 d . . .
C6 C 0.1583(2) 0.27669(18) 0.92294(13) 0.0120(6) Uani 1 1 d . . .
C7 C 0.3008(2) 0.23491(18) 0.96374(13) 0.0114(6) Uani 1 1 d . . .
C8 C 0.3654(2) 0.17891(18) 0.95276(13) 0.0116(6) Uani 1 1 d . . .
C9 C 0.4509(2) 0.1775(2) 0.98250(14) 0.0159(6) Uani 1 1 d . . .
H9 H 0.4727 0.2159 1.0117 0.019 Uiso 1 1 calc R . .
C10 C 0.5043(2) 0.1196(2) 0.96948(15) 0.0183(7) Uani 1 1 d . . .
H10 H 0.5623 0.1166 0.9908 0.022 Uiso 1 1 calc R . .
C11 C 0.4719(2) 0.0669(2) 0.92523(15) 0.0178(7) Uani 1 1 d . . .
H11 H 0.5064 0.0258 0.9161 0.021 Uiso 1 1 calc R . .
C12 C 0.3872(2) 0.07538(18) 0.89418(14) 0.0140(6) Uani 1 1 d . . .
H12 H 0.3659 0.0414 0.8619 0.017 Uiso 1 1 calc R . .
C13 C 0.4349(2) 0.3978(2) 1.13304(14) 0.0155(6) Uani 1 1 d . . .
H13 H 0.4391 0.4512 1.1464 0.019 Uiso 1 1 calc R . .
C14 C 0.4900(2) 0.3416(2) 1.16461(15) 0.0190(7) Uani 1 1 d . . .
H14 H 0.5335 0.3568 1.1977 0.023 Uiso 1 1 calc R . .
C15 C 0.4806(2) 0.2632(2) 1.14710(15) 0.0187(7) Uani 1 1 d . . .
H15 H 0.5144 0.2230 1.1698 0.022 Uiso 1 1 calc R . .
C16 C 0.4208(2) 0.24368(19) 1.09548(14) 0.0145(6) Uani 1 1 d . . .
H16 H 0.4137 0.1902 1.0823 0.017 Uiso 1 1 calc R . .
C17 C 0.37218(19) 0.30400(18) 1.06401(13) 0.0115(6) Uani 1 1 d . . .
C18 C 0.30718(19) 0.29323(17) 1.00761(13) 0.0108(5) Uani 1 1 d . . .
C19 C 0.1746(2) 0.34769(18) 0.95585(13) 0.0118(6) Uani 1 1 d . . .
C20 C 0.1238(2) 0.42193(18) 0.95024(14) 0.0130(6) Uani 1 1 d . . .
C21 C 0.0601(2) 0.44237(19) 0.90177(15) 0.0166(6) Uani 1 1 d . . .
H21 H 0.0446 0.4073 0.8695 0.020 Uiso 1 1 calc R . .
C22 C 0.0191(2) 0.5154(2) 0.90111(16) 0.0195(7) Uani 1 1 d . . .
H22 H -0.0249 0.5304 0.8683 0.023 Uiso 1 1 calc R . .
C23 C 0.0426(2) 0.5653(2) 0.94802(16) 0.0198(7) Uani 1 1 d . . .
H23 H 0.0147 0.6148 0.9485 0.024 Uiso 1 1 calc R . .
C24 C 0.1084(2) 0.54164(19) 0.99475(15) 0.0181(7) Uani 1 1 d . . .
H24 H 0.1254 0.5764 1.0271 0.022 Uiso 1 1 calc R . .
C25 C 0.1821(3) 0.3202(2) 1.11777(19) 0.0274(8) Uani 1 1 d . . .
H25 H 0.1723 0.2885 1.0837 0.033 Uiso 1 1 calc R . .
C26 C 0.1657(4) 0.2881(3) 1.1672(2) 0.0438(13) Uani 1 1 d . . .
H26 H 0.1419 0.2364 1.1666 0.053 Uiso 1 1 calc R . .
C27 C 0.1847(4) 0.3329(3) 1.2176(2) 0.0512(15) Uani 1 1 d . . .
H27 H 0.1792 0.3103 1.2530 0.061 Uiso 1 1 calc R . .
C28 C 0.2119(3) 0.4108(2) 1.21618(18) 0.0339(10) Uani 1 1 d . . .
H28 H 0.2240 0.4427 1.2502 0.041 Uiso 1 1 calc R . .
C29 C 0.2211(2) 0.4408(2) 1.16394(14) 0.0173(6) Uani 1 1 d . . .
C30 C 0.2462(2) 0.52380(19) 1.15520(13) 0.0139(6) Uani 1 1 d . . .
C31 C 0.3097(2) 0.60232(18) 1.09632(14) 0.0136(6) Uani 1 1 d . . .
C32 C 0.3430(2) 0.59770(19) 1.04345(14) 0.0135(6) Uani 1 1 d . . .
C33 C 0.3904(2) 0.6559(2) 1.02510(16) 0.0184(7) Uani 1 1 d . . .
H33 H 0.4027 0.7047 1.0456 0.022 Uiso 1 1 calc R . .
C34 C 0.4196(2) 0.6413(2) 0.97597(16) 0.0208(7) Uani 1 1 d . . .
H34 H 0.4529 0.6802 0.9628 0.025 Uiso 1 1 calc R . .
C35 C 0.4008(2) 0.5710(2) 0.94632(16) 0.0221(7) Uani 1 1 d . . .
H35 H 0.4198 0.5608 0.9123 0.027 Uiso 1 1 calc R . .
C36 C 0.3536(2) 0.5154(2) 0.96726(15) 0.0194(7) Uani 1 1 d . . .
H36 H 0.3408 0.4663 0.9473 0.023 Uiso 1 1 calc R . .
C37 C 0.4006(2) 0.8725(2) 1.15626(17) 0.0233(7) Uani 1 1 d . . .
H37 H 0.4437 0.9012 1.1830 0.028 Uiso 1 1 calc R . .
C38 C 0.3459(2) 0.9109(2) 1.11101(18) 0.0251(8) Uani 1 1 d . . .
H38 H 0.3495 0.9667 1.1066 0.030 Uiso 1 1 calc R . .
C39 C 0.2856(3) 0.8671(2) 1.07208(19) 0.0301(9) Uani 1 1 d . . .
H39 H 0.2493 0.8939 1.0402 0.036 Uiso 1 1 calc R . .
C40 C 0.3920(2) 0.7909(2) 1.16245(15) 0.0187(7) Uani 1 1 d . . .
H40 H 0.4291 0.7626 1.1932 0.022 Uiso 1 1 calc R . .
C41 C 0.3277(2) 0.75233(19) 1.12237(15) 0.0171(6) Uani 1 1 d . . .
C42 C 0.3038(2) 0.66804(19) 1.13153(14) 0.0148(6) Uani 1 1 d . . .
C43 C 0.2343(2) 0.5911(2) 1.18648(14) 0.0151(6) Uani 1 1 d . . .
C44 C 0.1817(2) 0.5908(2) 1.22940(14) 0.0158(6) Uani 1 1 d . . .
C45 C 0.2105(3) 0.6207(4) 1.2838(2) 0.0519(16) Uani 1 1 d . . .
H45 H 0.2655 0.6441 1.2955 0.062 Uiso 1 1 calc R . .
C46 C 0.1588(3) 0.6166(4) 1.3221(2) 0.0574(18) Uani 1 1 d . . .
H46 H 0.1789 0.6351 1.3608 0.069 Uiso 1 1 calc R . .
C47 C 0.0789(2) 0.5859(2) 1.30357(17) 0.0268(8) Uani 1 1 d . . .
H47 H 0.0421 0.5824 1.3289 0.032 Uiso 1 1 calc R . .
C48 C 0.0530(2) 0.5602(2) 1.24686(17) 0.0225(7) Uani 1 1 d . . .
H48 H -0.0035 0.5406 1.2333 0.027 Uiso 1 1 calc R . .
C49 C 0.1695(2) -0.3110(2) 0.84183(16) 0.0210(7) Uani 1 1 d . . .
H49A H 0.2319 -0.3151 0.8476 0.025 Uiso 1 1 calc R . .
H49B H 0.1579 -0.3122 0.8807 0.025 Uiso 1 1 calc R . .
C50 C 0.1285(2) -0.3845(2) 0.80832(17) 0.0240(8) Uani 1 1 d . . .
H50A H 0.1297 -0.4282 0.8364 0.029 Uiso 1 1 calc R . .
H50B H 0.0680 -0.3725 0.7898 0.029 Uiso 1 1 calc R . .
C51 C 0.2366(2) 0.0557(2) 0.71409(15) 0.0185(7) Uani 1 1 d . . .
H51A H 0.2330 0.0270 0.6772 0.022 Uiso 1 1 calc R . .
H51B H 0.1975 0.1017 0.7055 0.022 Uiso 1 1 calc R . .
C52 C 0.3295(2) 0.0863(2) 0.73843(16) 0.0210(7) Uani 1 1 d . . .
H52A H 0.3288 0.1303 0.7659 0.025 Uiso 1 1 calc R . .
H52B H 0.3644 0.0428 0.7604 0.025 Uiso 1 1 calc R . .

loop_
_atom_site_aniso_label
_atom_site_aniso_U_11
_atom_site_aniso_U_22
_atom_site_aniso_U_33
_atom_site_aniso_U_23
_atom_site_aniso_U_13
_atom_site_aniso_U_12
Mo1 0.01504(13) 0.00931(12) 0.00913(12) -0.00005(9) 0.00199(9) -0.00085(9)
Mo2 0.01216(12) 0.01102(12) 0.01458(13) -0.00227(10) 0.00195(9) -0.00274(9)
Mo3 0.01587(13) 0.01050(12) 0.01044(12) -0.00165(9) -0.00012(9) -0.00164(10)
Mo4 0.01419(13) 0.00780(11) 0.01110(12) -0.00097(9) 0.00212(9) -0.00065(9)
Mo5 0.01546(13) 0.01171(12) 0.01118(12) -0.00140(9) -0.00064(9) 0.00376(10)
Ni1 0.01160(18) 0.00783(17) 0.01094(18) -0.00139(14) 0.00090(14) -0.00002(14)
Ni2 0.01453(19) 0.00795(17) 0.01157(18) -0.00179(14) 0.00457(15) -0.00067(14)
P1 0.0214(4) 0.0072(3) 0.0127(4) 0.0010(3) 0.0048(3) -0.0007(3)
P2 0.0137(4) 0.0069(3) 0.0100(3) -0.0001(3) 0.0013(3) 0.0003(3)
O1 0.0172(11) 0.0134(11) 0.0124(10) -0.0011(8) 0.0011(8) 0.0036(9)
O2 0.0160(11) 0.0119(10) 0.0105(10) 0.0004(8) 0.0020(8) -0.0021(8)
O3 0.0193(12) 0.0138(11) 0.0205(12) -0.0031(9) 0.0072(9) -0.0052(9)
O4 0.0162(11) 0.0078(10) 0.0101(10) -0.0014(8) 0.0016(8) -0.0010(8)
O5 0.0132(11) 0.0140(11) 0.0138(11) -0.0033(8) 0.0002(8) -0.0001(8)
O6 0.0153(11) 0.0089(10) 0.0142(11) -0.0010(8) 0.0015(8) 0.0005(8)
O7 0.0182(11) 0.0132(11) 0.0138(11) -0.0012(8) 0.0024(9) 0.0025(9)
O8 0.0153(11) 0.0115(10) 0.0137(11) -0.0011(8) 0.0036(8) -0.0019(8)
O9 0.0162(11) 0.0160(11) 0.0192(12) -0.0057(9) 0.0012(9) -0.0035(9)
O10 0.0191(11) 0.0102(10) 0.0099(10) 0.0003(8) 0.0023(8) 0.0003(8)
O11 0.0171(11) 0.0108(10) 0.0115(10) -0.0016(8) 0.0012(8) 0.0015(8)
O12 0.0245(13) 0.0167(11) 0.0143(11) 0.0011(9) 0.0047(9) -0.0020(10)
O13 0.0152(11) 0.0129(10) 0.0124(10) -0.0015(8) 0.0015(8) -0.0008(8)
O14 0.0152(11) 0.0150(11) 0.0160(11) -0.0020(9) 0.0005(9) 0.0012(9)
O15 0.0177(12) 0.0211(13) 0.0300(14) -0.0022(11) 0.0081(10) -0.0058(10)
O16 0.0224(13) 0.0180(12) 0.0169(12) 0.0023(9) -0.0017(9) -0.0007(10)
O17 0.0232(13) 0.0140(11) 0.0167(12) -0.0040(9) 0.0040(9) -0.0040(9)
O18 0.0185(11) 0.0086(10) 0.0133(11) -0.0006(8) 0.0026(9) -0.0007(8)
O19 0.0202(12) 0.0145(11) 0.0220(12) -0.0005(9) 0.0074(10) -0.0035(9)
O20 0.0177(12) 0.0182(12) 0.0223(13) -0.0087(10) 0.0014(10) 0.0027(9)
O21 0.0317(14) 0.0176(12) 0.0151(12) 0.0009(9) -0.0008(10) 0.0081(10)
O90 0.051(2) 0.105(4) 0.047(2) 0.018(2) 0.0228(19) -0.002(2)
O91 0.100(4) 0.054(3) 0.057(3) 0.000(2) 0.011(3) -0.013(2)
O92 0.197(8) 0.106(5) 0.095(5) -0.013(4) 0.055(5) -0.026(5)
O93A 0.077(11) 0.033(9) 0.023(5) -0.002(5) 0.014(6) -0.020(8)
O93B 0.066(4) 0.064(7) 0.030(3) -0.003(3) 0.003(3) 0.001(4)
O94 0.137(6) 0.135(6) 0.121(6) -0.029(5) 0.024(5) -0.019(5)
O95 0.173(7) 0.133(6) 0.142(6) -0.026(5) 0.081(6) 0.002(5)
O96 0.081(8) 0.087(9) 0.076(8) -0.022(7) 0.035(7) 0.001(7)
O97 0.098(13) 0.040(8) 0.035(8) -0.001(6) 0.013(8) -0.007(8)
N1 0.0143(13) 0.0098(12) 0.0141(12) -0.0012(10) 0.0015(10) -0.0005(10)
N2 0.0138(12) 0.0087(11) 0.0106(12) -0.0014(9) 0.0034(9) -0.0018(9)
N3 0.0129(12) 0.0080(11) 0.0131(12) -0.0021(9) 0.0021(10) -0.0007(9)
N4 0.0151(13) 0.0119(12) 0.0109(12) -0.0030(9) 0.0044(10) -0.0021(10)
N5 0.0151(13) 0.0101(12) 0.0088(11) -0.0004(9) 0.0028(9) -0.0006(9)
N6 0.0156(13) 0.0119(12) 0.0131(12) -0.0005(10) 0.0042(10) 0.0008(10)
N7 0.0206(14) 0.0135(13) 0.0160(13) -0.0003(10) 0.0096(11) -0.0018(11)
N8 0.0137(12) 0.0124(12) 0.0139(12) -0.0005(10) 0.0033(10) 0.0023(10)
N9 0.0170(13) 0.0096(12) 0.0167(13) -0.0017(10) 0.0059(10) -0.0012(10)
N10 0.0289(17) 0.0182(15) 0.0259(17) 0.0007(12) 0.0011(13) 0.0035(13)
N11 0.0133(13) 0.0158(13) 0.0167(13) -0.0050(10) 0.0011(10) 0.0028(10)
N12 0.0193(15) 0.0263(16) 0.0196(15) -0.0013(12) 0.0063(12) -0.0042(12)
C1 0.0173(16) 0.0167(16) 0.0169(16) -0.0035(12) -0.0015(12) -0.0008(12)
C2 0.0171(17) 0.0189(17) 0.040(2) -0.0095(16) -0.0021(15) -0.0020(14)
C3 0.0135(17) 0.026(2) 0.048(3) -0.0113(18) 0.0021(16) 0.0019(14)
C4 0.0160(16) 0.0130(15) 0.034(2) -0.0078(14) 0.0028(14) 0.0004(12)
C5 0.0164(15) 0.0111(14) 0.0154(15) -0.0010(11) 0.0027(12) -0.0005(11)
C6 0.0142(14) 0.0083(13) 0.0133(14) 0.0001(11) 0.0033(11) -0.0011(11)
C7 0.0135(14) 0.0095(13) 0.0105(13) -0.0007(10) 0.0021(11) -0.0022(11)
C8 0.0137(14) 0.0085(13) 0.0125(14) -0.0010(11) 0.0033(11) -0.0009(11)
C9 0.0141(15) 0.0176(15) 0.0140(15) -0.0059(12) -0.0001(11) -0.0019(12)
C10 0.0128(15) 0.0232(17) 0.0182(16) -0.0038(13) 0.0024(12) 0.0017(13)
C11 0.0145(15) 0.0180(16) 0.0202(16) -0.0050(13) 0.0033(12) 0.0033(12)
C12 0.0151(15) 0.0099(14) 0.0161(15) -0.0034(11) 0.0023(11) -0.0025(11)
C13 0.0170(15) 0.0150(15) 0.0136(15) -0.0059(12) 0.0021(12) -0.0040(12)
C14 0.0133(15) 0.0256(18) 0.0165(16) -0.0065(13) 0.0009(12) 0.0003(13)
C15 0.0165(16) 0.0235(17) 0.0158(16) 0.0002(13) 0.0035(12) 0.0047(13)
C16 0.0149(15) 0.0124(14) 0.0157(15) -0.0006(11) 0.0031(12) 0.0016(11)
C17 0.0106(13) 0.0119(14) 0.0125(14) -0.0022(11) 0.0039(11) -0.0004(11)
C18 0.0128(14) 0.0061(12) 0.0145(14) -0.0010(10) 0.0050(11) -0.0018(10)
C19 0.0152(14) 0.0105(13) 0.0102(13) -0.0008(11) 0.0042(11) -0.0004(11)
C20 0.0132(14) 0.0103(13) 0.0154(14) -0.0004(11) 0.0035(11) 0.0000(11)
C21 0.0171(16) 0.0134(15) 0.0178(16) -0.0011(12) 0.0014(12) 0.0022(12)
C22 0.0186(16) 0.0135(15) 0.0234(17) 0.0019(13) -0.0003(13) 0.0044(12)
C23 0.0214(17) 0.0119(15) 0.0250(18) 0.0008(13) 0.0041(14) 0.0046(13)
C24 0.0229(17) 0.0109(14) 0.0209(16) -0.0017(12) 0.0064(13) 0.0037(12)
C25 0.035(2) 0.0146(16) 0.037(2) -0.0034(15) 0.0185(18) -0.0036(15)
C26 0.077(4) 0.0171(19) 0.054(3) 0.0031(19) 0.047(3) -0.005(2)
C27 0.103(5) 0.025(2) 0.045(3) 0.011(2) 0.053(3) 0.009(3)
C28 0.065(3) 0.0198(18) 0.025(2) 0.0058(15) 0.028(2) 0.0103(19)
C29 0.0233(17) 0.0159(15) 0.0149(15) 0.0005(12) 0.0092(13) 0.0032(13)
C30 0.0151(15) 0.0149(15) 0.0116(14) -0.0011(11) 0.0030(11) 0.0028(12)
C31 0.0147(14) 0.0108(14) 0.0144(14) -0.0024(11) 0.0020(11) 0.0011(11)
C32 0.0128(14) 0.0121(14) 0.0146(14) 0.0008(11) 0.0016(11) 0.0017(11)
C33 0.0195(16) 0.0111(14) 0.0250(18) -0.0003(12) 0.0064(13) -0.0004(12)
C34 0.0237(18) 0.0123(15) 0.0298(19) 0.0040(13) 0.0129(15) 0.0005(13)
C35 0.031(2) 0.0171(16) 0.0228(18) 0.0017(13) 0.0157(15) -0.0008(14)
C36 0.0287(19) 0.0140(15) 0.0178(16) -0.0038(12) 0.0099(14) -0.0038(13)
C37 0.0230(18) 0.0162(16) 0.032(2) -0.0056(14) 0.0097(15) -0.0044(14)
C38 0.0266(19) 0.0146(16) 0.037(2) 0.0027(15) 0.0131(16) 0.0014(14)
C39 0.036(2) 0.0176(18) 0.034(2) 0.0057(16) 0.0040(17) 0.0079(16)
C40 0.0180(16) 0.0176(16) 0.0216(17) -0.0026(13) 0.0070(13) 0.0031(13)
C41 0.0203(16) 0.0118(14) 0.0195(16) -0.0031(12) 0.0056(13) 0.0052(12)
C42 0.0140(14) 0.0099(14) 0.0188(15) -0.0035(12) 0.0009(12) 0.0038(11)
C43 0.0107(14) 0.0191(16) 0.0151(15) -0.0030(12) 0.0025(11) 0.0031(12)
C44 0.0123(14) 0.0191(16) 0.0163(15) -0.0051(12) 0.0042(11) 0.0026(12)
C45 0.0154(19) 0.108(5) 0.035(2) -0.047(3) 0.0099(17) -0.014(2)
C46 0.022(2) 0.121(5) 0.032(3) -0.038(3) 0.0117(19) -0.005(3)
C47 0.0206(18) 0.037(2) 0.0266(19) -0.0010(16) 0.0125(15) 0.0079(16)
C48 0.0152(16) 0.0246(18) 0.0287(19) 0.0010(15) 0.0076(14) -0.0026(13)
C49 0.0282(19) 0.0149(16) 0.0212(17) 0.0033(13) 0.0086(14) 0.0041(14)
C50 0.0258(19) 0.0148(16) 0.034(2) 0.0019(14) 0.0132(16) -0.0011(14)
C51 0.0270(18) 0.0121(15) 0.0176(16) 0.0017(12) 0.0079(13) 0.0027(13)
C52 0.0234(18) 0.0144(15) 0.0284(19) -0.0019(13) 0.0125(14) -0.0038(13)

loop_
_atom_type_symbol
_atom_type_description
_atom_type_scat_dispersion_real
_atom_type_scat_dispersion_imag
_atom_type_scat_source
C C 0.0033 0.0016 'International Tables Vol C Tables 4.2.6.8 and 6.1.1.4'
H H 0.0000 0.0000 'International Tables Vol C Tables 4.2.6.8 and 6.1.1.4'
N N 0.0061 0.0033 'International Tables Vol C Tables 4.2.6.8 and 6.1.1.4'
O O 0.0106 0.0060 'International Tables Vol C Tables 4.2.6.8 and 6.1.1.4'
P P 0.1023 0.0942 'International Tables Vol C Tables 4.2.6.8 and 6.1.1.4'
Ni Ni 0.3393 1.1124 'International Tables Vol C Tables 4.2.6.8 and 6.1.1.4'
Mo Mo -1.6832 0.6857 'International Tables Vol C Tables 4.2.6.8 and 6.1.1.4'

loop_
_geom_angle_atom_site_label_1
_geom_angle_atom_site_label_2
_geom_angle_atom_site_label_3
_geom_angle
_geom_angle_site_symmetry_1
_geom_angle_site_symmetry_3
_geom_angle_publ_flag
O12 Mo1 O13 101.90(11) . . ?
O12 Mo1 O8 100.63(11) . . ?
O13 Mo1 O8 102.84(10) . . ?
O12 Mo1 O7 103.31(11) . . ?
O13 Mo1 O7 97.73(10) . . ?
O8 Mo1 O7 144.27(10) . . ?
O12 Mo1 O1 91.74(10) . . ?
O13 Mo1 O1 163.67(10) . . ?
O8 Mo1 O1 83.14(9) . . ?
O7 Mo1 O1 70.08(9) . . ?
O12 Mo1 O4 178.11(10) . . ?
O13 Mo1 O4 76.51(9) . . ?
O8 Mo1 O4 78.83(9) . . ?
O7 Mo1 O4 77.99(9) . . ?
O1 Mo1 O4 89.99(8) . . ?
O15 Mo2 O14 101.29(12) . . ?
O15 Mo2 O9 106.11(11) . . ?
O14 Mo2 O9 99.63(11) . . ?
O15 Mo2 O8 102.89(11) . . ?
O14 Mo2 O8 99.40(10) . . ?
O9 Mo2 O8 141.18(10) . . ?
O15 Mo2 O3 82.39(11) . . ?
O14 Mo2 O3 176.21(10) . . ?
O9 Mo2 O3 78.36(10) . . ?
O8 Mo2 O3 80.51(9) . . ?
O16 Mo3 O17 103.95(12) . . ?
O16 Mo3 O10 98.54(11) . . ?
O17 Mo3 O10 100.54(11) . . ?
O16 Mo3 O9 99.44(12) . . ?
O17 Mo3 O9 97.20(11) . . ?
O10 Mo3 O9 150.80(9) . . ?
O16 Mo3 O5 93.19(10) . . ?
O17 Mo3 O5 162.07(10) . . ?
O10 Mo3 O5 81.77(9) . . ?
O9 Mo3 O5 74.45(9) . . ?
O16 Mo3 O2 166.05(10) . . ?
O17 Mo3 O2 88.17(10) . . ?
O10 Mo3 O2 72.05(8) . . ?
O9 Mo3 O2 85.62(9) . . ?
O5 Mo3 O2 75.54(8) . . ?
O19 Mo4 O18 103.30(11) . . ?
O19 Mo4 O10 98.80(11) . . ?
O18 Mo4 O10 100.85(10) . . ?
O19 Mo4 O11 101.85(11) . . ?
O18 Mo4 O11 99.26(10) . . ?
O10 Mo4 O11 146.88(10) . . ?
O19 Mo4 O2 167.75(10) . . ?
O18 Mo4 O2 88.04(9) . . ?
O10 Mo4 O2 74.18(9) . . ?
O11 Mo4 O2 80.51(9) . . ?
O19 Mo4 O6 90.16(10) . . ?
O18 Mo4 O6 165.63(10) . . ?
O10 Mo4 O6 81.73(9) . . ?
O11 Mo4 O6 72.65(8) . . ?
O2 Mo4 O6 79.01(8) . . ?
O21 Mo5 O20 103.97(13) . . ?
O21 Mo5 O11 98.13(11) . . ?
O20 Mo5 O11 100.99(10) . . ?
O21 Mo5 O7 99.08(11) . . ?
O20 Mo5 O7 97.57(11) . . ?
O11 Mo5 O7 150.76(10) . . ?
O21 Mo5 O1 96.23(11) . . ?
O20 Mo5 O1 158.29(10) . . ?
O11 Mo5 O1 83.69(9) . . ?
O7 Mo5 O1 71.09(9) . . ?
O21 Mo5 O6 165.12(11) . . ?
O20 Mo5 O6 88.62(10) . . ?
O11 Mo5 O6 71.27(8) . . ?
O7 Mo5 O6 86.88(9) . . ?
O1 Mo5 O6 72.68(8) . . ?
N2 Ni1 O18 91.96(10) . 2_556 ?
N2 Ni1 N3 78.04(10) . . ?
O18 Ni1 N3 95.08(10) 2_556 . ?
N2 Ni1 O4 169.20(10) . . ?
O18 Ni1 O4 98.15(9) 2_556 . ?
N3 Ni1 O4 97.17(9) . . ?
N2 Ni1 N1 78.43(10) . . ?
O18 Ni1 N1 88.94(10) 2_556 . ?
N3 Ni1 N1 156.25(10) . . ?
O4 Ni1 N1 105.43(10) . . ?
N2 Ni1 O13 91.90(9) . . ?
O18 Ni1 O13 173.10(9) 2_556 . ?
N3 Ni1 O13 91.31(10) . . ?
O4 Ni1 O13 78.44(9) . . ?
N1 Ni1 O13 86.23(10) . . ?
N8 Ni2 N5 176.62(11) . . ?
N8 Ni2 N9 78.05(11) . . ?
N5 Ni2 N9 105.29(11) . . ?
N8 Ni2 N4 101.14(11) . . ?
N5 Ni2 N4 78.32(10) . . ?
N9 Ni2 N4 93.16(11) . . ?
N8 Ni2 N6 101.75(11) . . ?
N5 Ni2 N6 78.90(11) . . ?
N9 Ni2 N6 90.46(11) . . ?
N4 Ni2 N6 157.09(10) . . ?
N8 Ni2 N7 78.81(11) . . ?
N5 Ni2 N7 97.84(11) . . ?
N9 Ni2 N7 156.85(11) . . ?
N4 Ni2 N7 90.67(11) . . ?
N6 Ni2 N7 94.84(11) . . ?
O3 P1 O2 111.14(13) . . ?
O3 P1 O1 108.44(13) . . ?
O2 P1 O1 110.70(13) . . ?
O3 P1 C49 111.51(16) . . ?
O2 P1 C49 110.94(15) . . ?
O1 P1 C49 103.85(15) . . ?
O4 P2 O5 109.08(13) . . ?
O4 P2 O6 109.96(12) . . ?
O5 P2 O6 111.21(13) . . ?
O4 P2 C51 109.50(14) . . ?
O5 P2 C51 110.73(15) . . ?
O6 P2 C51 106.32(15) . . ?
P1 O1 Mo5 126.97(13) . . ?
P1 O1 Mo1 135.74(13) . . ?
Mo5 O1 Mo1 95.89(9) . . ?
P1 O2 Mo4 127.05(13) . . ?
P1 O2 Mo3 130.61(13) . . ?
Mo4 O2 Mo3 91.63(8) . . ?
P1 O3 Mo2 118.89(13) . . ?
P2 O4 Ni1 151.68(14) . . ?
P2 O4 Mo1 116.30(11) . . ?
Ni1 O4 Mo1 91.90(8) . . ?
P2 O5 Mo3 129.66(13) . . ?
P2 O6 Mo4 126.19(12) . . ?
P2 O6 Mo5 132.18(13) . . ?
Mo4 O6 Mo5 92.03(8) . . ?
Mo1 O7 Mo5 122.48(12) . . ?
Mo1 O8 Mo2 153.45(13) . . ?
Mo2 O9 Mo3 125.23(12) . . ?
Mo4 O10 Mo3 121.91(12) . . ?
Mo4 O11 Mo5 123.90(11) . . ?
Mo1 O13 Ni1 112.78(11) . . ?
Mo4 O18 Ni1 149.39(13) . 2_546 ?
C1 N1 C5 119.0(3) . . ?
C1 N1 Ni1 124.4(2) . . ?
C5 N1 Ni1 115.2(2) . . ?
C6 N2 C7 125.1(3) . . ?
C6 N2 Ni1 116.9(2) . . ?
C7 N2 Ni1 117.9(2) . . ?
C12 N3 C8 118.8(3) . . ?
C12 N3 Ni1 124.7(2) . . ?
C8 N3 Ni1 116.5(2) . . ?
C13 N4 C17 118.9(3) . . ?
C13 N4 Ni2 124.2(2) . . ?
C17 N4 Ni2 113.6(2) . . ?
C18 N5 C19 124.7(3) . . ?
C18 N5 Ni2 118.0(2) . . ?
C19 N5 Ni2 117.3(2) . . ?
C24 N6 C20 118.7(3) . . ?
C24 N6 Ni2 125.3(2) . . ?
C20 N6 Ni2 114.3(2) . . ?
C25 N7 C29 118.7(3) . . ?
C25 N7 Ni2 127.1(2) . . ?
C29 N7 Ni2 113.4(2) . . ?
C31 N8 C30 121.9(3) . . ?
C31 N8 Ni2 119.2(2) . . ?
C30 N8 Ni2 117.8(2) . . ?
C36 N9 C32 119.3(3) . . ?
C36 N9 Ni2 124.5(2) . . ?
C32 N9 Ni2 115.9(2) . . ?
C39 N10 C41 117.0(3) . . ?
C43 N11 C42 119.9(3) . . ?
C44 N12 C48 117.2(3) . . ?
N1 C1 C2 122.4(3) . . ?
N1 C1 H1 118.8 . . ?
C2 C1 H1 118.8 . . ?
C3 C2 C1 118.7(3) . . ?
C3 C2 H2 120.7 . . ?
C1 C2 H2 120.7 . . ?
C2 C3 C4 119.3(4) . . ?
C2 C3 H3 120.3 . . ?
C4 C3 H3 120.3 . . ?
C5 C4 C3 118.8(3) . . ?
C5 C4 H4 120.6 . . ?
C3 C4 H4 120.6 . . ?
N1 C5 C4 121.6(3) . . ?
N1 C5 C6 113.9(3) . . ?
C4 C5 C6 124.1(3) . . ?
N2 C6 C19 116.8(3) . . ?
N2 C6 C5 113.2(3) . . ?
C19 C6 C5 129.9(3) . . ?
N2 C7 C18 116.0(3) . . ?
N2 C7 C8 113.7(3) . . ?
C18 C7 C8 130.3(3) . . ?
N3 C8 C9 120.7(3) . . ?
N3 C8 C7 113.7(3) . . ?
C9 C8 C7 125.5(3) . . ?
C8 C9 C10 119.8(3) . . ?
C8 C9 H9 120.1 . . ?
C10 C9 H9 120.1 . . ?
C11 C10 C9 118.9(3) . . ?
C11 C10 H10 120.6 . . ?
C9 C10 H10 120.6 . . ?
C10 C11 C12 118.4(3) . . ?
C10 C11 H11 120.8 . . ?
C12 C11 H11 120.8 . . ?
N3 C12 C11 123.1(3) . . ?
N3 C12 H12 118.5 . . ?
C11 C12 H12 118.5 . . ?
N4 C13 C14 122.3(3) . . ?
N4 C13 H13 118.9 . . ?
C14 C13 H13 118.9 . . ?
C15 C14 C13 118.8(3) . . ?
C15 C14 H14 120.6 . . ?
C13 C14 H14 120.6 . . ?
C14 C15 C16 119.3(3) . . ?
C14 C15 H15 120.4 . . ?
C16 C15 H15 120.4 . . ?
C17 C16 C15 118.5(3) . . ?
C17 C16 H16 120.8 . . ?
C15 C16 H16 120.8 . . ?
N4 C17 C16 121.8(3) . . ?
N4 C17 C18 113.1(3) . . ?
C16 C17 C18 125.0(3) . . ?
N5 C18 C7 117.0(3) . . ?
N5 C18 C17 112.5(3) . . ?
C7 C18 C17 130.5(3) . . ?
N5 C19 C6 116.3(3) . . ?
N5 C19 C20 114.0(3) . . ?
C6 C19 C20 129.7(3) . . ?
N6 C20 C21 121.5(3) . . ?
N6 C20 C19 114.0(3) . . ?
C21 C20 C19 124.4(3) . . ?
C20 C21 C22 118.8(3) . . ?
C20 C21 H21 120.6 . . ?
C22 C21 H21 120.6 . . ?
C23 C22 C21 119.8(3) . . ?
C23 C22 H22 120.1 . . ?
C21 C22 H22 120.1 . . ?
C22 C23 C24 118.3(3) . . ?
C22 C23 H23 120.8 . . ?
C24 C23 H23 120.8 . . ?
N6 C24 C23 122.8(3) . . ?
N6 C24 H24 118.6 . . ?
C23 C24 H24 118.6 . . ?
N7 C25 C26 122.4(4) . . ?
N7 C25 H25 118.8 . . ?
C26 C25 H25 118.8 . . ?
C25 C26 C27 118.5(4) . . ?
C25 C26 H26 120.8 . . ?
C27 C26 H26 120.8 . . ?
C26 C27 C28 119.8(4) . . ?
C26 C27 H27 120.1 . . ?
C28 C27 H27 120.1 . . ?
C29 C28 C27 118.3(4) . . ?
C29 C28 H28 120.9 . . ?
C27 C28 H28 120.9 . . ?
N7 C29 C28 121.8(3) . . ?
N7 C29 C30 113.7(3) . . ?
C28 C29 C30 124.4(3) . . ?
N8 C30 C43 119.0(3) . . ?
N8 C30 C29 113.3(3) . . ?
C43 C30 C29 127.6(3) . . ?
N8 C31 C42 118.0(3) . . ?
N8 C31 C32 112.4(3) . . ?
C42 C31 C32 129.6(3) . . ?
N9 C32 C33 121.2(3) . . ?
N9 C32 C31 113.5(3) . . ?
C33 C32 C31 125.3(3) . . ?
C32 C33 C34 118.3(3) . . ?
C32 C33 H33 120.8 . . ?
C34 C33 H33 120.8 . . ?
C35 C34 C33 120.5(3) . . ?
C35 C34 H34 119.8 . . ?
C33 C34 H34 119.8 . . ?
C34 C35 C36 118.1(3) . . ?
C34 C35 H35 121.0 . . ?
C36 C35 H35 121.0 . . ?
N9 C36 C35 122.6(3) . . ?
N9 C36 H36 118.7 . . ?
C35 C36 H36 118.7 . . ?
C38 C37 C40 119.0(3) . . ?
C38 C37 H37 120.5 . . ?
C40 C37 H37 120.5 . . ?
C37 C38 C39 119.0(3) . . ?
C37 C38 H38 120.5 . . ?
C39 C38 H38 120.5 . . ?
N10 C39 C38 123.4(4) . . ?
N10 C39 H39 118.3 . . ?
C38 C39 H39 118.3 . . ?
C41 C40 C37 117.9(3) . . ?
C41 C40 H40 121.0 . . ?
C37 C40 H40 121.0 . . ?
N10 C41 C40 123.6(3) . . ?
N10 C41 C42 114.6(3) . . ?
C40 C41 C42 121.4(3) . . ?
N11 C42 C31 120.7(3) . . ?
N11 C42 C41 112.1(3) . . ?
C31 C42 C41 126.8(3) . . ?
N11 C43 C30 120.0(3) . . ?
N11 C43 C44 116.9(3) . . ?
C30 C43 C44 123.0(3) . . ?
N12 C44 C45 122.6(3) . . ?
N12 C44 C43 115.0(3) . . ?
C45 C44 C43 122.3(3) . . ?
C44 C45 C46 119.2(4) . . ?
C44 C45 H45 120.4 . . ?
C46 C45 H45 120.4 . . ?
C47 C46 C45 119.4(4) . . ?
C47 C46 H46 120.3 . . ?
C45 C46 H46 120.3 . . ?
C46 C47 C48 117.8(4) . . ?
C46 C47 H47 121.1 . . ?
C48 C47 H47 121.1 . . ?
N12 C48 C47 123.7(3) . . ?
N12 C48 H48 118.2 . . ?
C47 C48 H48 118.2 . . ?
C50 C49 P1 116.8(3) . . ?
C50 C49 H49A 108.1 . . ?
P1 C49 H49A 108.1 . . ?
C50 C49 H49B 108.1 . . ?
P1 C49 H49B 108.1 . . ?
H49A C49 H49B 107.3 . . ?
C52 C50 C49 115.2(3) 2_546 . ?
C52 C50 H50A 108.5 2_546 . ?
C49 C50 H50A 108.5 . . ?
C52 C50 H50B 108.5 2_546 . ?
C49 C50 H50B 108.5 . . ?
H50A C50 H50B 107.5 . . ?
C52 C51 P2 112.6(2) . . ?
C52 C51 H51A 109.1 . . ?
P2 C51 H51A 109.1 . . ?
C52 C51 H51B 109.1 . . ?
P2 C51 H51B 109.1 . . ?
H51A C51 H51B 107.8 . . ?
C50 C52 C51 113.7(3) 2_556 . ?
C50 C52 H52A 108.8 2_556 . ?
C51 C52 H52A 108.8 . . ?
C50 C52 H52B 108.8 2_556 . ?
C51 C52 H52B 108.8 . . ?
H52A C52 H52B 107.7 . . ?

loop_
_geom_bond_atom_site_label_1
_geom_bond_atom_site_label_2
_geom_bond_distance
_geom_bond_site_symmetry_2
_geom_bond_publ_flag
Mo1 O12 1.705(2) . ?
Mo1 O13 1.758(2) . ?
Mo1 O8 1.881(2) . ?
Mo1 O7 1.883(2) . ?
Mo1 O1 2.305(2) . ?
Mo1 O4 2.418(2) . ?
Mo2 O15 1.707(2) . ?
Mo2 O14 1.710(2) . ?
Mo2 O9 1.887(2) . ?
Mo2 O8 1.921(2) . ?
Mo2 O3 2.306(2) . ?
Mo3 O16 1.703(2) . ?
Mo3 O17 1.705(2) . ?
Mo3 O10 1.942(2) . ?
Mo3 O9 1.945(2) . ?
Mo3 O5 2.258(2) . ?
Mo3 O2 2.368(2) . ?
Mo4 O19 1.706(2) . ?
Mo4 O18 1.740(2) . ?
Mo4 O10 1.896(2) . ?
Mo4 O11 1.914(2) . ?
Mo4 O2 2.310(2) . ?
Mo4 O6 2.328(2) . ?
Mo5 O21 1.702(2) . ?
Mo5 O20 1.712(3) . ?
Mo5 O11 1.925(2) . ?
Mo5 O7 1.947(2) . ?
Mo5 O1 2.215(2) . ?
Mo5 O6 2.380(2) . ?
Ni1 N2 2.026(3) . ?
Ni1 O18 2.042(2) 2_556 ?
Ni1 N3 2.048(3) . ?
Ni1 O4 2.060(2) . ?
Ni1 N1 2.063(3) . ?
Ni1 O13 2.111(2) . ?
Ni2 N8 1.994(3) . ?
Ni2 N5 2.014(3) . ?
Ni2 N9 2.059(3) . ?
Ni2 N4 2.071(3) . ?
Ni2 N6 2.077(3) . ?
Ni2 N7 2.095(3) . ?
P1 O3 1.511(3) . ?
P1 O2 1.536(2) . ?
P1 O1 1.551(2) . ?
P1 C49 1.803(3) . ?
P2 O4 1.532(2) . ?
P2 O5 1.536(2) . ?
P2 O6 1.546(2) . ?
P2 C51 1.804(3) . ?
O18 Ni1 2.042(2) 2_546 ?
N1 C1 1.333(4) . ?
N1 C5 1.351(4) . ?
N2 C6 1.336(4) . ?
N2 C7 1.341(4) . ?
N3 C12 1.330(4) . ?
N3 C8 1.358(4) . ?
N4 C13 1.339(4) . ?
N4 C17 1.356(4) . ?
N5 C18 1.339(4) . ?
N5 C19 1.343(4) . ?
N6 C24 1.336(4) . ?
N6 C20 1.360(4) . ?
N7 C25 1.341(4) . ?
N7 C29 1.356(4) . ?
N8 C31 1.341(4) . ?
N8 C30 1.341(4) . ?
N9 C36 1.333(4) . ?
N9 C32 1.358(4) . ?
N10 C39 1.338(5) . ?
N10 C41 1.340(4) . ?
N11 C43 1.342(4) . ?
N11 C42 1.343(4) . ?
N12 C44 1.338(4) . ?
N12 C48 1.341(5) . ?
C1 C2 1.385(5) . ?
C1 H1 0.9500 . ?
C2 C3 1.378(5) . ?
C2 H2 0.9500 . ?
C3 C4 1.390(5) . ?
C3 H3 0.9500 . ?
C4 C5 1.384(5) . ?
C4 H4 0.9500 . ?
C5 C6 1.487(4) . ?
C6 C19 1.417(4) . ?
C7 C18 1.418(4) . ?
C7 C8 1.481(4) . ?
C8 C9 1.388(4) . ?
C9 C10 1.390(5) . ?
C9 H9 0.9500 . ?
C10 C11 1.376(5) . ?
C10 H10 0.9500 . ?
C11 C12 1.393(4) . ?
C11 H11 0.9500 . ?
C12 H12 0.9500 . ?
C13 C14 1.385(5) . ?
C13 H13 0.9500 . ?
C14 C15 1.381(5) . ?
C14 H14 0.9500 . ?
C15 C16 1.399(5) . ?
C15 H15 0.9500 . ?
C16 C17 1.384(4) . ?
C16 H16 0.9500 . ?
C17 C18 1.494(4) . ?
C19 C20 1.484(4) . ?
C20 C21 1.384(4) . ?
C21 C22 1.395(4) . ?
C21 H21 0.9500 . ?
C22 C23 1.373(5) . ?
C22 H22 0.9500 . ?
C23 C24 1.391(5) . ?
C23 H23 0.9500 . ?
C24 H24 0.9500 . ?
C25 C26 1.380(6) . ?
C25 H25 0.9500 . ?
C26 C27 1.385(7) . ?
C26 H26 0.9500 . ?
C27 C28 1.387(6) . ?
C27 H27 0.9500 . ?
C28 C29 1.384(5) . ?
C28 H28 0.9500 . ?
C29 C30 1.485(5) . ?
C30 C43 1.396(4) . ?
C31 C42 1.406(4) . ?
C31 C32 1.492(5) . ?
C32 C33 1.383(5) . ?
C33 C34 1.390(5) . ?
C33 H33 0.9500 . ?
C34 C35 1.373(5) . ?
C34 H34 0.9500 . ?
C35 C36 1.380(5) . ?
C35 H35 0.9500 . ?
C36 H36 0.9500 . ?
C37 C38 1.372(5) . ?
C37 C40 1.391(5) . ?
C37 H37 0.9500 . ?
C38 C39 1.379(6) . ?
C38 H38 0.9500 . ?
C39 H39 0.9500 . ?
C40 C41 1.385(5) . ?
C40 H40 0.9500 . ?
C41 C42 1.501(5) . ?
C43 C44 1.487(5) . ?
C44 C45 1.357(5) . ?
C45 C46 1.387(6) . ?
C45 H45 0.9500 . ?
C46 C47 1.361(6) . ?
C46 H46 0.9500 . ?
C47 C48 1.378(5) . ?
C47 H47 0.9500 . ?
C48 H48 0.9500 . ?
C49 C50 1.531(5) . ?
C49 H49A 0.9900 . ?
C49 H49B 0.9900 . ?
C50 C52 1.525(5) 2_546 ?
C50 H50A 0.9900 . ?
C50 H50B 0.9900 . ?
C51 C52 1.558(5) . ?
C51 H51A 0.9900 . ?
C51 H51B 0.9900 . ?
C52 C50 1.525(5) 2_556 ?
C52 H52A 0.9900 . ?
C52 H52B 0.9900 . ?

loop_
_geom_torsion_atom_site_label_1
_geom_torsion_atom_site_label_2
_geom_torsion_atom_site_label_3
_geom_torsion_atom_site_label_4
_geom_torsion
_geom_torsion_site_symmetry_1
_geom_torsion_site_symmetry_2
_geom_torsion_site_symmetry_3
_geom_torsion_site_symmetry_4
_geom_torsion_publ_flag
O3 P1 O1 Mo5 -175.52(15) . . . . ?
O2 P1 O1 Mo5 -53.35(19) . . . . ?
C49 P1 O1 Mo5 65.8(2) . . . . ?
O3 P1 O1 Mo1 -12.4(2) . . . . ?
O2 P1 O1 Mo1 109.72(19) . . . . ?
C49 P1 O1 Mo1 -131.2(2) . . . . ?
O21 Mo5 O1 P1 -89.95(18) . . . . ?
O20 Mo5 O1 P1 111.5(3) . . . . ?
O11 Mo5 O1 P1 7.57(16) . . . . ?
O7 Mo5 O1 P1 172.55(19) . . . . ?
O6 Mo5 O1 P1 79.88(16) . . . . ?
O21 Mo5 O1 Mo1 101.83(10) . . . . ?
O20 Mo5 O1 Mo1 -56.7(3) . . . . ?
O11 Mo5 O1 Mo1 -160.64(10) . . . . ?
O7 Mo5 O1 Mo1 4.34(8) . . . . ?
O6 Mo5 O1 Mo1 -88.33(8) . . . . ?
O12 Mo1 O1 P1 85.5(2) . . . . ?
O13 Mo1 O1 P1 -127.7(3) . . . . ?
O8 Mo1 O1 P1 -15.02(19) . . . . ?
O7 Mo1 O1 P1 -171.0(2) . . . . ?
O4 Mo1 O1 P1 -93.78(19) . . . . ?
O12 Mo1 O1 Mo5 -108.05(11) . . . . ?
O13 Mo1 O1 Mo5 38.8(3) . . . . ?
O8 Mo1 O1 Mo5 151.45(10) . . . . ?
O7 Mo1 O1 Mo5 -4.52(9) . . . . ?
O4 Mo1 O1 Mo5 72.70(8) . . . . ?
O3 P1 O2 Mo4 158.99(14) . . . . ?
O1 P1 O2 Mo4 38.41(19) . . . . ?
C49 P1 O2 Mo4 -76.3(2) . . . . ?
O3 P1 O2 Mo3 25.0(2) . . . . ?
O1 P1 O2 Mo3 -95.54(17) . . . . ?
C49 P1 O2 Mo3 149.71(17) . . . . ?
O19 Mo4 O2 P1 -87.5(5) . . . . ?
O18 Mo4 O2 P1 114.47(17) . . . . ?
O10 Mo4 O2 P1 -143.68(18) . . . . ?
O11 Mo4 O2 P1 14.74(16) . . . . ?
O6 Mo4 O2 P1 -59.26(15) . . . . ?
O19 Mo4 O2 Mo3 59.4(5) . . . . ?
O18 Mo4 O2 Mo3 -98.68(9) . . . . ?
O10 Mo4 O2 Mo3 3.17(8) . . . . ?
O11 Mo4 O2 Mo3 161.60(9) . . . . ?
O6 Mo4 O2 Mo3 87.59(8) . . . . ?
O16 Mo3 O2 P1 92.8(5) . . . . ?
O17 Mo3 O2 P1 -116.52(18) . . . . ?
O10 Mo3 O2 P1 141.78(18) . . . . ?
O9 Mo3 O2 P1 -19.15(17) . . . . ?
O5 Mo3 O2 P1 55.90(16) . . . . ?
O16 Mo3 O2 Mo4 -52.1(5) . . . . ?
O17 Mo3 O2 Mo4 98.57(10) . . . . ?
O10 Mo3 O2 Mo4 -3.13(8) . . . . ?
O9 Mo3 O2 Mo4 -164.06(9) . . . . ?
O5 Mo3 O2 Mo4 -89.01(8) . . . . ?
O2 P1 O3 Mo2 -58.35(17) . . . . ?
O1 P1 O3 Mo2 63.55(17) . . . . ?
C49 P1 O3 Mo2 177.29(15) . . . . ?
O15 Mo2 O3 P1 -173.56(17) . . . . ?
O14 Mo2 O3 P1 19.8(16) . . . . ?
O9 Mo2 O3 P1 78.18(16) . . . . ?
O8 Mo2 O3 P1 -69.06(15) . . . . ?
O5 P2 O4 Ni1 -120.1(3) . . . . ?
O6 P2 O4 Ni1 117.7(3) . . . . ?
C51 P2 O4 Ni1 1.2(3) . . . . ?
O5 P2 O4 Mo1 65.47(15) . . . . ?
O6 P2 O4 Mo1 -56.74(16) . . . . ?
C51 P2 O4 Mo1 -173.21(14) . . . . ?
N2 Ni1 O4 P2 -151.9(4) . . . . ?
O18 Ni1 O4 P2 7.3(3) 2_556 . . . ?
N3 Ni1 O4 P2 -88.9(3) . . . . ?
N1 Ni1 O4 P2 98.4(3) . . . . ?
O13 Ni1 O4 P2 -178.8(3) . . . . ?
N2 Ni1 O4 Mo1 23.1(6) . . . . ?
O18 Ni1 O4 Mo1 -177.71(8) 2_556 . . . ?
N3 Ni1 O4 Mo1 86.08(9) . . . . ?
N1 Ni1 O4 Mo1 -86.55(10) . . . . ?
O13 Ni1 O4 Mo1 -3.80(7) . . . . ?
O12 Mo1 O4 P2 -145(3) . . . . ?
O13 Mo1 O4 P2 -178.03(15) . . . . ?
O8 Mo1 O4 P2 -71.76(14) . . . . ?
O7 Mo1 O4 P2 80.87(14) . . . . ?
O1 Mo1 O4 P2 11.25(13) . . . . ?
O12 Mo1 O4 Ni1 37(3) . . . . ?
O13 Mo1 O4 Ni1 4.60(9) . . . . ?
O8 Mo1 O4 Ni1 110.88(10) . . . . ?
O7 Mo1 O4 Ni1 -96.50(10) . . . . ?
O1 Mo1 O4 Ni1 -166.12(9) . . . . ?
O4 P2 O5 Mo3 -167.33(15) . . . . ?
O6 P2 O5 Mo3 -45.9(2) . . . . ?
C51 P2 O5 Mo3 72.1(2) . . . . ?
O16 Mo3 O5 P2 -99.45(19) . . . . ?
O17 Mo3 O5 P2 97.6(4) . . . . ?
O10 Mo3 O5 P2 -1.27(17) . . . . ?
O9 Mo3 O5 P2 161.63(19) . . . . ?
O2 Mo3 O5 P2 72.21(17) . . . . ?
O4 P2 O6 Mo4 159.15(14) . . . . ?
O5 P2 O6 Mo4 38.22(19) . . . . ?
C51 P2 O6 Mo4 -82.40(18) . . . . ?
O4 P2 O6 Mo5 22.9(2) . . . . ?
O5 P2 O6 Mo5 -98.02(18) . . . . ?
C51 P2 O6 Mo5 141.36(17) . . . . ?
O19 Mo4 O6 P2 110.91(17) . . . . ?
O18 Mo4 O6 P2 -89.4(4) . . . . ?
O10 Mo4 O6 P2 12.05(16) . . . . ?
O11 Mo4 O6 P2 -146.71(18) . . . . ?
O2 Mo4 O6 P2 -63.33(16) . . . . ?
O19 Mo4 O6 Mo5 -99.94(10) . . . . ?
O18 Mo4 O6 Mo5 59.7(4) . . . . ?
O10 Mo4 O6 Mo5 161.19(10) . . . . ?
O11 Mo4 O6 Mo5 2.43(8) . . . . ?
O2 Mo4 O6 Mo5 85.81(8) . . . . ?
O21 Mo5 O6 P2 97.6(4) . . . . ?
O20 Mo5 O6 P2 -114.30(18) . . . . ?
O11 Mo5 O6 P2 143.60(19) . . . . ?
O7 Mo5 O6 P2 -16.65(17) . . . . ?
O1 Mo5 O6 P2 54.51(17) . . . . ?
O21 Mo5 O6 Mo4 -48.5(4) . . . . ?
O20 Mo5 O6 Mo4 99.66(10) . . . . ?
O11 Mo5 O6 Mo4 -2.44(8) . . . . ?
O7 Mo5 O6 Mo4 -162.69(9) . . . . ?
O1 Mo5 O6 Mo4 -91.53(8) . . . . ?
O12 Mo1 O7 Mo5 93.06(15) . . . . ?
O13 Mo1 O7 Mo5 -162.70(14) . . . . ?
O8 Mo1 O7 Mo5 -37.8(2) . . . . ?
O1 Mo1 O7 Mo5 6.07(12) . . . . ?
O4 Mo1 O7 Mo5 -88.35(14) . . . . ?
O21 Mo5 O7 Mo1 -99.80(16) . . . . ?
O20 Mo5 O7 Mo1 154.66(15) . . . . ?
O11 Mo5 O7 Mo1 25.5(3) . . . . ?
O1 Mo5 O7 Mo1 -6.27(12) . . . . ?
O6 Mo5 O7 Mo1 66.48(14) . . . . ?
O12 Mo1 O8 Mo2 -109.2(3) . . . . ?
O13 Mo1 O8 Mo2 145.9(3) . . . . ?
O7 Mo1 O8 Mo2 22.3(4) . . . . ?
O1 Mo1 O8 Mo2 -18.7(3) . . . . ?
O4 Mo1 O8 Mo2 72.6(3) . . . . ?
O15 Mo2 O8 Mo1 127.3(3) . . . . ?
O14 Mo2 O8 Mo1 -128.7(3) . . . . ?
O9 Mo2 O8 Mo1 -10.3(4) . . . . ?
O3 Mo2 O8 Mo1 47.5(3) . . . . ?
O15 Mo2 O9 Mo3 -165.68(15) . . . . ?
O14 Mo2 O9 Mo3 89.50(16) . . . . ?
O8 Mo2 O9 Mo3 -28.9(2) . . . . ?
O3 Mo2 O9 Mo3 -87.23(15) . . . . ?
O16 Mo3 O9 Mo2 -100.31(16) . . . . ?
O17 Mo3 O9 Mo2 154.18(16) . . . . ?
O10 Mo3 O9 Mo2 27.0(3) . . . . ?
O5 Mo3 O9 Mo2 -9.61(14) . . . . ?
O2 Mo3 O9 Mo2 66.59(15) . . . . ?
O19 Mo4 O10 Mo3 -174.28(13) . . . . ?
O18 Mo4 O10 Mo3 80.25(14) . . . . ?
O11 Mo4 O10 Mo3 -46.1(2) . . . . ?
O2 Mo4 O10 Mo3 -4.56(11) . . . . ?
O6 Mo4 O10 Mo3 -85.41(13) . . . . ?
O16 Mo3 O10 Mo4 173.91(14) . . . . ?
O17 Mo3 O10 Mo4 -80.08(15) . . . . ?
O9 Mo3 O10 Mo4 46.4(3) . . . . ?
O5 Mo3 O10 Mo4 81.89(13) . . . . ?
O2 Mo3 O10 Mo4 4.50(11) . . . . ?
O19 Mo4 O11 Mo5 82.79(16) . . . . ?
O18 Mo4 O11 Mo5 -171.41(14) . . . . ?
O10 Mo4 O11 Mo5 -44.6(2) . . . . ?
O2 Mo4 O11 Mo5 -84.98(14) . . . . ?
O6 Mo4 O11 Mo5 -3.62(12) . . . . ?
O21 Mo5 O11 Mo4 172.81(15) . . . . ?
O20 Mo5 O11 Mo4 -81.16(16) . . . . ?
O7 Mo5 O11 Mo4 47.3(3) . . . . ?
O1 Mo5 O11 Mo4 77.38(14) . . . . ?
O6 Mo5 O11 Mo4 3.57(12) . . . . ?
O12 Mo1 O13 Ni1 176.17(12) . . . . ?
O8 Mo1 O13 Ni1 -79.86(12) . . . . ?
O7 Mo1 O13 Ni1 70.74(12) . . . . ?
O1 Mo1 O13 Ni1 30.1(4) . . . . ?
O4 Mo1 O13 Ni1 -4.87(10) . . . . ?
N2 Ni1 O13 Mo1 -169.45(13) . . . . ?
O18 Ni1 O13 Mo1 66.6(8) 2_556 . . . ?
N3 Ni1 O13 Mo1 -91.37(13) . . . . ?
O4 Ni1 O13 Mo1 5.67(11) . . . . ?
N1 Ni1 O13 Mo1 112.27(13) . . . . ?
O19 Mo4 O18 Ni1 -30.2(3) . . . 2_546 ?
O10 Mo4 O18 Ni1 71.7(3) . . . 2_546 ?
O11 Mo4 O18 Ni1 -134.8(2) . . . 2_546 ?
O2 Mo4 O18 Ni1 145.2(3) . . . 2_546 ?
O6 Mo4 O18 Ni1 170.8(2) . . . 2_546 ?
N2 Ni1 N1 C1 -167.4(3) . . . . ?
O18 Ni1 N1 C1 100.4(3) 2_556 . . . ?
N3 Ni1 N1 C1 -159.3(3) . . . . ?
O4 Ni1 N1 C1 2.2(3) . . . . ?
O13 Ni1 N1 C1 -74.7(3) . . . . ?
N2 Ni1 N1 C5 -0.8(2) . . . . ?
O18 Ni1 N1 C5 -93.0(2) 2_556 . . . ?
N3 Ni1 N1 C5 7.2(4) . . . . ?
O4 Ni1 N1 C5 168.8(2) . . . . ?
O13 Ni1 N1 C5 91.9(2) . . . . ?
O18 Ni1 N2 C6 79.6(2) 2_556 . . . ?
N3 Ni1 N2 C6 174.4(2) . . . . ?
O4 Ni1 N2 C6 -121.0(5) . . . . ?
N1 Ni1 N2 C6 -8.9(2) . . . . ?
O13 Ni1 N2 C6 -94.7(2) . . . . ?
O18 Ni1 N2 C7 -98.6(2) 2_556 . . . ?
N3 Ni1 N2 C7 -3.8(2) . . . . ?
O4 Ni1 N2 C7 60.8(6) . . . . ?
N1 Ni1 N2 C7 172.9(2) . . . . ?
O13 Ni1 N2 C7 87.1(2) . . . . ?
N2 Ni1 N3 C12 -179.0(3) . . . . ?
O18 Ni1 N3 C12 -88.1(3) 2_556 . . . ?
O4 Ni1 N3 C12 10.8(3) . . . . ?
N1 Ni1 N3 C12 172.9(3) . . . . ?
O13 Ni1 N3 C12 89.3(3) . . . . ?
N2 Ni1 N3 C8 2.2(2) . . . . ?
O18 Ni1 N3 C8 93.2(2) 2_556 . . . ?
O4 Ni1 N3 C8 -167.9(2) . . . . ?
N1 Ni1 N3 C8 -5.8(4) . . . . ?
O13 Ni1 N3 C8 -89.4(2) . . . . ?
N8 Ni2 N4 C13 3.1(3) . . . . ?
N5 Ni2 N4 C13 -173.5(3) . . . . ?
N9 Ni2 N4 C13 81.5(3) . . . . ?
N6 Ni2 N4 C13 -179.8(3) . . . . ?
N7 Ni2 N4 C13 -75.6(3) . . . . ?
N8 Ni2 N4 C17 162.0(2) . . . . ?
N5 Ni2 N4 C17 -14.6(2) . . . . ?
N9 Ni2 N4 C17 -119.5(2) . . . . ?
N6 Ni2 N4 C17 -20.8(4) . . . . ?
N7 Ni2 N4 C17 83.3(2) . . . . ?
N8 Ni2 N5 C18 -78.8(19) . . . . ?
N9 Ni2 N5 C18 92.4(2) . . . . ?
N4 Ni2 N5 C18 2.3(2) . . . . ?
N6 Ni2 N5 C18 179.8(2) . . . . ?
N7 Ni2 N5 C18 -86.8(2) . . . . ?
N8 Ni2 N5 C19 99.6(19) . . . . ?
N9 Ni2 N5 C19 -89.2(2) . . . . ?
N4 Ni2 N5 C19 -179.3(2) . . . . ?
N6 Ni2 N5 C19 -1.8(2) . . . . ?
N7 Ni2 N5 C19 91.6(2) . . . . ?
N8 Ni2 N6 C24 12.2(3) . . . . ?
N5 Ni2 N6 C24 -171.1(3) . . . . ?
N9 Ni2 N6 C24 -65.7(3) . . . . ?
N4 Ni2 N6 C24 -164.9(3) . . . . ?
N7 Ni2 N6 C24 91.8(3) . . . . ?
N8 Ni2 N6 C20 177.3(2) . . . . ?
N5 Ni2 N6 C20 -6.1(2) . . . . ?
N9 Ni2 N6 C20 99.4(2) . . . . ?
N4 Ni2 N6 C20 0.1(4) . . . . ?
N7 Ni2 N6 C20 -103.2(2) . . . . ?
N8 Ni2 N7 C25 -175.2(3) . . . . ?
N5 Ni2 N7 C25 4.4(3) . . . . ?
N9 Ni2 N7 C25 -173.6(3) . . . . ?
N4 Ni2 N7 C25 -73.9(3) . . . . ?
N6 Ni2 N7 C25 83.8(3) . . . . ?
N8 Ni2 N7 C29 -6.1(2) . . . . ?
N5 Ni2 N7 C29 173.4(2) . . . . ?
N9 Ni2 N7 C29 -4.5(4) . . . . ?
N4 Ni2 N7 C29 95.1(2) . . . . ?
N6 Ni2 N7 C29 -107.1(2) . . . . ?
N5 Ni2 N8 C31 179(100) . . . . ?
N9 Ni2 N8 C31 7.3(2) . . . . ?
N4 Ni2 N8 C31 98.2(2) . . . . ?
N6 Ni2 N8 C31 -80.7(2) . . . . ?
N7 Ni2 N8 C31 -173.3(3) . . . . ?
N5 Ni2 N8 C30 -13(2) . . . . ?
N9 Ni2 N8 C30 175.3(3) . . . . ?
N4 Ni2 N8 C30 -93.8(2) . . . . ?
N6 Ni2 N8 C30 87.4(2) . . . . ?
N7 Ni2 N8 C30 -5.3(2) . . . . ?
N8 Ni2 N9 C36 172.3(3) . . . . ?
N5 Ni2 N9 C36 -7.2(3) . . . . ?
N4 Ni2 N9 C36 71.6(3) . . . . ?
N6 Ni2 N9 C36 -85.8(3) . . . . ?
N7 Ni2 N9 C36 170.7(3) . . . . ?
N8 Ni2 N9 C32 -1.2(2) . . . . ?
N5 Ni2 N9 C32 179.3(2) . . . . ?
N4 Ni2 N9 C32 -101.9(2) . . . . ?
N6 Ni2 N9 C32 100.7(2) . . . . ?
N7 Ni2 N9 C32 -2.8(4) . . . . ?
C5 N1 C1 C2 -0.4(5) . . . . ?
Ni1 N1 C1 C2 165.7(3) . . . . ?
N1 C1 C2 C3 -2.6(6) . . . . ?
C1 C2 C3 C4 2.2(6) . . . . ?
C2 C3 C4 C5 0.9(6) . . . . ?
C1 N1 C5 C4 3.7(5) . . . . ?
Ni1 N1 C5 C4 -163.6(3) . . . . ?
C1 N1 C5 C6 176.6(3) . . . . ?
Ni1 N1 C5 C6 9.2(3) . . . . ?
C3 C4 C5 N1 -4.0(6) . . . . ?
C3 C4 C5 C6 -176.0(4) . . . . ?
C7 N2 C6 C19 11.5(5) . . . . ?
Ni1 N2 C6 C19 -166.6(2) . . . . ?
C7 N2 C6 C5 -165.8(3) . . . . ?
Ni1 N2 C6 C5 16.1(3) . . . . ?
N1 C5 C6 N2 -16.4(4) . . . . ?
C4 C5 C6 N2 156.2(3) . . . . ?
N1 C5 C6 C19 166.7(3) . . . . ?
C4 C5 C6 C19 -20.7(5) . . . . ?
C6 N2 C7 C18 6.6(4) . . . . ?
Ni1 N2 C7 C18 -175.3(2) . . . . ?
C6 N2 C7 C8 -173.5(3) . . . . ?
Ni1 N2 C7 C8 4.6(3) . . . . ?
C12 N3 C8 C9 3.4(5) . . . . ?
Ni1 N3 C8 C9 -177.7(2) . . . . ?
C12 N3 C8 C7 -179.4(3) . . . . ?
Ni1 N3 C8 C7 -0.5(3) . . . . ?
N2 C7 C8 N3 -2.6(4) . . . . ?
C18 C7 C8 N3 177.3(3) . . . . ?
N2 C7 C8 C9 174.5(3) . . . . ?
C18 C7 C8 C9 -5.6(5) . . . . ?
N3 C8 C9 C10 -5.7(5) . . . . ?
C7 C8 C9 C10 177.4(3) . . . . ?
C8 C9 C10 C11 2.9(5) . . . . ?
C9 C10 C11 C12 1.9(5) . . . . ?
C8 N3 C12 C11 1.7(5) . . . . ?
Ni1 N3 C12 C11 -177.1(3) . . . . ?
C10 C11 C12 N3 -4.3(5) . . . . ?
C17 N4 C13 C14 -2.5(5) . . . . ?
Ni2 N4 C13 C14 155.4(3) . . . . ?
N4 C13 C14 C15 -3.8(5) . . . . ?
C13 C14 C15 C16 5.3(5) . . . . ?
C14 C15 C16 C17 -0.7(5) . . . . ?
C13 N4 C17 C16 7.4(5) . . . . ?
Ni2 N4 C17 C16 -152.8(3) . . . . ?
C13 N4 C17 C18 -176.5(3) . . . . ?
Ni2 N4 C17 C18 23.4(3) . . . . ?
C15 C16 C17 N4 -5.7(5) . . . . ?
C15 C16 C17 C18 178.6(3) . . . . ?
C19 N5 C18 C7 12.0(4) . . . . ?
Ni2 N5 C18 C7 -169.8(2) . . . . ?
C19 N5 C18 C17 -169.1(3) . . . . ?
Ni2 N5 C18 C17 9.2(3) . . . . ?
N2 C7 C18 N5 -18.2(4) . . . . ?
C8 C7 C18 N5 161.9(3) . . . . ?
N2 C7 C18 C17 163.1(3) . . . . ?
C8 C7 C18 C17 -16.8(5) . . . . ?
N4 C17 C18 N5 -21.4(4) . . . . ?
C16 C17 C18 N5 154.5(3) . . . . ?
N4 C17 C18 C7 157.3(3) . . . . ?
C16 C17 C18 C7 -26.7(5) . . . . ?
C18 N5 C19 C6 6.2(4) . . . . ?
Ni2 N5 C19 C6 -172.1(2) . . . . ?
C18 N5 C19 C20 -173.0(3) . . . . ?
Ni2 N5 C19 C20 8.7(3) . . . . ?
N2 C6 C19 N5 -17.8(4) . . . . ?
C5 C6 C19 N5 159.0(3) . . . . ?
N2 C6 C19 C20 161.3(3) . . . . ?
C5 C6 C19 C20 -21.9(6) . . . . ?
C24 N6 C20 C21 2.2(5) . . . . ?
Ni2 N6 C20 C21 -163.9(3) . . . . ?
C24 N6 C20 C19 178.4(3) . . . . ?
Ni2 N6 C20 C19 12.3(3) . . . . ?
N5 C19 C20 N6 -13.8(4) . . . . ?
C6 C19 C20 N6 167.1(3) . . . . ?
N5 C19 C20 C21 162.2(3) . . . . ?
C6 C19 C20 C21 -16.8(5) . . . . ?
N6 C20 C21 C22 -1.9(5) . . . . ?
C19 C20 C21 C22 -177.7(3) . . . . ?
C20 C21 C22 C23 0.2(5) . . . . ?
C21 C22 C23 C24 1.1(5) . . . . ?
C20 N6 C24 C23 -0.8(5) . . . . ?
Ni2 N6 C24 C23 163.7(3) . . . . ?
C22 C23 C24 N6 -0.9(6) . . . . ?
C29 N7 C25 C26 -3.4(6) . . . . ?
Ni2 N7 C25 C26 165.2(4) . . . . ?
N7 C25 C26 C27 -3.7(8) . . . . ?
C25 C26 C27 C28 6.0(8) . . . . ?
C26 C27 C28 C29 -1.5(8) . . . . ?
C25 N7 C29 C28 8.2(5) . . . . ?
Ni2 N7 C29 C28 -161.9(3) . . . . ?
C25 N7 C29 C30 -174.7(3) . . . . ?
Ni2 N7 C29 C30 15.3(4) . . . . ?
C27 C28 C29 N7 -5.7(7) . . . . ?
C27 C28 C29 C30 177.4(4) . . . . ?
C31 N8 C30 C43 5.6(5) . . . . ?
Ni2 N8 C30 C43 -162.1(2) . . . . ?
C31 N8 C30 C29 -177.5(3) . . . . ?
Ni2 N8 C30 C29 14.8(4) . . . . ?
N7 C29 C30 N8 -19.7(4) . . . . ?
C28 C29 C30 N8 157.4(4) . . . . ?
N7 C29 C30 C43 156.8(3) . . . . ?
C28 C29 C30 C43 -26.1(6) . . . . ?
C30 N8 C31 C42 -0.1(5) . . . . ?
Ni2 N8 C31 C42 167.4(2) . . . . ?
C30 N8 C31 C32 -178.9(3) . . . . ?
Ni2 N8 C31 C32 -11.4(4) . . . . ?
C36 N9 C32 C33 -0.1(5) . . . . ?
Ni2 N9 C32 C33 173.7(2) . . . . ?
C36 N9 C32 C31 -178.0(3) . . . . ?
Ni2 N9 C32 C31 -4.2(3) . . . . ?
N8 C31 C32 N9 9.8(4) . . . . ?
C42 C31 C32 N9 -168.8(3) . . . . ?
N8 C31 C32 C33 -168.0(3) . . . . ?
C42 C31 C32 C33 13.4(5) . . . . ?
N9 C32 C33 C34 -0.1(5) . . . . ?
C31 C32 C33 C34 177.5(3) . . . . ?
C32 C33 C34 C35 0.7(5) . . . . ?
C33 C34 C35 C36 -1.0(6) . . . . ?
C32 N9 C36 C35 -0.2(5) . . . . ?
Ni2 N9 C36 C35 -173.5(3) . . . . ?
C34 C35 C36 N9 0.8(6) . . . . ?
C40 C37 C38 C39 -1.8(6) . . . . ?
C41 N10 C39 C38 0.1(6) . . . . ?
C37 C38 C39 N10 2.0(6) . . . . ?
C38 C37 C40 C41 -0.3(5) . . . . ?
C39 N10 C41 C40 -2.5(6) . . . . ?
C39 N10 C41 C42 169.7(3) . . . . ?
C37 C40 C41 N10 2.6(5) . . . . ?
C37 C40 C41 C42 -169.0(3) . . . . ?
C43 N11 C42 C31 1.5(5) . . . . ?
C43 N11 C42 C41 175.0(3) . . . . ?
N8 C31 C42 N11 -3.6(5) . . . . ?
C32 C31 C42 N11 175.0(3) . . . . ?
N8 C31 C42 C41 -176.0(3) . . . . ?
C32 C31 C42 C41 2.5(6) . . . . ?
N10 C41 C42 N11 -102.8(4) . . . . ?
C40 C41 C42 N11 69.5(4) . . . . ?
N10 C41 C42 C31 70.1(4) . . . . ?
C40 C41 C42 C31 -117.5(4) . . . . ?
C42 N11 C43 C30 4.1(5) . . . . ?
C42 N11 C43 C44 -171.1(3) . . . . ?
N8 C30 C43 N11 -7.7(5) . . . . ?
C29 C30 C43 N11 175.9(3) . . . . ?
N8 C30 C43 C44 167.2(3) . . . . ?
C29 C30 C43 C44 -9.2(5) . . . . ?
C48 N12 C44 C45 -1.6(6) . . . . ?
C48 N12 C44 C43 -179.5(3) . . . . ?
N11 C43 C44 N12 123.3(3) . . . . ?
C30 C43 C44 N12 -51.8(4) . . . . ?
N11 C43 C44 C45 -54.7(5) . . . . ?
C30 C43 C44 C45 130.2(5) . . . . ?
N12 C44 C45 C46 3.8(8) . . . . ?
C43 C44 C45 C46 -178.4(5) . . . . ?
C44 C45 C46 C47 -2.8(10) . . . . ?
C45 C46 C47 C48 -0.1(8) . . . . ?
C44 N12 C48 C47 -1.6(6) . . . . ?
C46 C47 C48 N12 2.4(7) . . . . ?
O3 P1 C49 C50 66.7(3) . . . . ?
O2 P1 C49 C50 -57.8(3) . . . . ?
O1 P1 C49 C50 -176.7(3) . . . . ?
P1 C49 C50 C52 84.7(4) . . . 2_546 ?
O4 P2 C51 C52 65.7(3) . . . . ?
O5 P2 C51 C52 -174.0(2) . . . . ?
O6 P2 C51 C52 -53.1(3) . . . . ?
P2 C51 C52 C50 159.0(2) . . . 2_556 ?
